data_4313733
loop_
_publ_author_name
'Berthold Hoge'
'Christoph Th\"osen'
'Tobias Herrmann'
'Ingo Pantenburg'

_publ_contact_author_address
;
        Institut f\"ur Anorganische Chemie
        Universit\"at zu K\"oln
        Greinstra\&se 6
        D-50939 K\"oln
        Germany
;
_publ_contact_author_email b.hoge@uni-koeln.de
_publ_contact_author_fax '+49 221 470 5196'
_publ_contact_author_name
;
        Dr. B Hoge
;
_publ_contact_author_phone '+49 221 470 3911'
_publ_section_title
;
 Stabilization of the P(CF~3~)~2~^-^ and P(C~6~F~5~)~2~^-^ Ions by
 Coordination to Pentacarbonyl Tungsten: Structures of
 [18-crown-6-K]P(CF~3~)~2~, [18-crown-6-K][W{P(CF~3~)~2~}(CO)~5~] and
 [18-crown-6-K][{W(CO)~5~}~2~{\m-P(C~6~F~5~)~2~}].THF
;
_journal_name_full 'Inorganic Chemistry'
_journal_page_first 3633
_journal_page_last 3641
_journal_paper_doi 10.1021/ic034165v
_journal_volume 42
_journal_year 2003
_chemical_formula_sum 'C38 H32 F10 K O17 P W2'
_chemical_formula_weight 1388.41
_chemical_name_systematic
;
 ?
;
_space_group_IT_number 2
_symmetry_cell_setting triclinic
_symmetry_space_group_name_Hall '-P 1'
_symmetry_space_group_name_H-M 'P -1'
_atom_sites_solution_hydrogens geom
_atom_sites_solution_primary direct
_atom_sites_solution_secondary difmap
_audit_creation_method SHELXL-97
_cell_angle_alpha 81.961(10)
_cell_angle_beta 87.452(10)
_cell_angle_gamma 75.429(10)
_cell_formula_units_Z 2
_cell_length_a 9.1723(11)
_cell_length_b 15.560(2)
_cell_length_c 17.007(2)
_cell_measurement_reflns_used 12840
_cell_measurement_temperature 170(2)
_cell_volume 2326.0(5)
_computing_structure_refinement 'SHELXL-97 (Sheldrick, 1997)'
_diffrn_ambient_temperature 170(2)
_diffrn_measured_fraction_theta_full 0.987
_diffrn_measured_fraction_theta_max 0.987
_diffrn_radiation_monochromator graphite
_diffrn_radiation_source 'fine-focus sealed tube'
_diffrn_radiation_type MoK\a
_diffrn_radiation_wavelength 0.71073
_diffrn_reflns_av_R_equivalents 0.0845
_diffrn_reflns_av_sigmaI/netI 0.1068
_diffrn_reflns_limit_h_max 11
_diffrn_reflns_limit_h_min -11
_diffrn_reflns_limit_k_max 19
_diffrn_reflns_limit_k_min -20
_diffrn_reflns_limit_l_max 21
_diffrn_reflns_limit_l_min -21
_diffrn_reflns_number 30062
_diffrn_reflns_theta_full 27.29
_diffrn_reflns_theta_max 27.29
_diffrn_reflns_theta_min 1.36
_exptl_absorpt_coefficient_mu 5.175
_exptl_absorpt_correction_T_max 0.6236
_exptl_absorpt_correction_T_min 0.3604
_exptl_absorpt_correction_type numerical
_exptl_crystal_colour light-yellow
_exptl_crystal_density_diffrn 1.982
_exptl_crystal_density_method 'not measured'
_exptl_crystal_description polyhedron
_exptl_crystal_F_000 1336
_exptl_crystal_size_max 0.2
_exptl_crystal_size_mid 0.2
_exptl_crystal_size_min 0.1
_refine_diff_density_max 1.683
_refine_diff_density_min -2.163
_refine_diff_density_rms 0.183
_refine_ls_extinction_coef 0.00203(12)
_refine_ls_extinction_expression Fc^*^=kFc[1+0.001xFc^2^\l^3^/sin(2\q)]^-1/4^
_refine_ls_extinction_method SHELXL
_refine_ls_goodness_of_fit_ref 0.824
_refine_ls_hydrogen_treatment mixed
_refine_ls_matrix_type full
_refine_ls_number_parameters 599
_refine_ls_number_reflns 10320
_refine_ls_number_restraints 0
_refine_ls_restrained_S_all 0.824
_refine_ls_R_factor_all 0.0838
_refine_ls_R_factor_gt 0.0395
_refine_ls_shift/su_max 0.002
_refine_ls_shift/su_mean 0.000
_refine_ls_structure_factor_coef Fsqd
_refine_ls_weighting_details 'calc w=1/[\s^2^(Fo^2^)+(0.0403P)^2^] where P=(Fo^2^+2Fc^2^)/3'
_refine_ls_weighting_scheme calc
_refine_ls_wR_factor_gt 0.0781
_refine_ls_wR_factor_ref 0.0898
_reflns_number_gt 5988
_reflns_number_total 10320
_reflns_threshold_expression >2sigma(I)
_cod_data_source_file ic034165vsi20030214_094442_2.cif
_cod_data_source_block w2pc6f5
_cod_database_code 4313733

loop_
_symmetry_equiv_pos_as_xyz
'x, y, z'
'-x, -y, -z'

loop_
_atom_site_label
_atom_site_type_symbol
_atom_site_fract_x
_atom_site_fract_y
_atom_site_fract_z
_atom_site_U_iso_or_equiv
_atom_site_adp_type
_atom_site_occupancy
_atom_site_symmetry_multiplicity
_atom_site_calc_flag
_atom_site_refinement_flags
_atom_site_disorder_assembly
_atom_site_disorder_group
W1 W -1.40291(3) 0.88101(2) -0.804771(16) 0.02837(10) Uani 1 1 d . . .
C111 C -1.2320(9) 0.8992(5) -0.8808(4) 0.0395(19) Uani 1 1 d . . .
O111 O -1.1402(6) 0.9151(4) -0.9239(3) 0.0488(16) Uani 1 1 d . . .
C121 C -1.4282(9) 0.7780(6) -0.8609(5) 0.040(2) Uani 1 1 d . . .
O121 O -1.4476(8) 0.7238(4) -0.8962(3) 0.0578(18) Uani 1 1 d . . .
C131 C -1.5778(8) 0.8691(5) -0.7259(4) 0.0332(17) Uani 1 1 d . . .
O131 O -1.6724(7) 0.8660(5) -0.6823(4) 0.0558(18) Uani 1 1 d . . .
C141 C -1.5435(9) 0.9623(5) -0.8844(4) 0.0357(18) Uani 1 1 d . . .
O141 O -1.6231(6) 1.0077(4) -0.9316(3) 0.0431(14) Uani 1 1 d . . .
C151 C -1.3833(8) 0.9884(6) -0.7550(4) 0.0363(18) Uani 1 1 d . . .
O151 O -1.3741(8) 1.0518(4) -0.7299(4) 0.0550(17) Uani 1 1 d . . .
W2 W -0.94586(3) 0.68917(2) -0.767727(17) 0.03090(10) Uani 1 1 d . . .
C211 C -1.0492(9) 0.6921(6) -0.8722(5) 0.0404(19) Uani 1 1 d . . .
O211 O -1.0990(8) 0.6931(5) -0.9324(3) 0.0608(19) Uani 1 1 d . . .
C221 C -0.9878(9) 0.5681(6) -0.7254(5) 0.0383(19) Uani 1 1 d . . .
O221 O -1.0046(7) 0.4981(4) -0.7035(4) 0.0498(16) Uani 1 1 d . . .
C231 C -0.7568(10) 0.6191(6) -0.8150(5) 0.044(2) Uani 1 1 d . . .
O231 O -0.6506(7) 0.5766(5) -0.8415(4) 0.0612(18) Uani 1 1 d . . .
C241 C -0.8324(9) 0.6917(5) -0.6667(4) 0.0375(18) Uani 1 1 d . . .
O241 O -0.7631(7) 0.6926(4) -0.6139(3) 0.0496(16) Uani 1 1 d . . .
C251 C -0.8837(9) 0.8035(6) -0.8151(4) 0.0378(19) Uani 1 1 d . . .
O251 O -0.8381(7) 0.8634(4) -0.8428(3) 0.0487(15) Uani 1 1 d . . .
P1 P -1.2049(2) 0.77097(13) -0.70835(10) 0.0272(4) Uani 1 1 d . . .
C21 C -1.2084(8) 0.8422(5) -0.6277(4) 0.0276(15) Uani 1 1 d . . .
C22 C -1.3131(9) 0.8501(5) -0.5665(4) 0.0326(17) Uani 1 1 d . . .
F22 F -1.4156(5) 0.8005(3) -0.5574(3) 0.0412(11) Uani 1 1 d . . .
C23 C -1.3255(9) 0.9105(5) -0.5124(4) 0.0372(18) Uani 1 1 d . . .
F23 F -1.4287(5) 0.9143(3) -0.4538(3) 0.0466(12) Uani 1 1 d . . .
C24 C -1.2329(10) 0.9671(5) -0.5201(5) 0.043(2) Uani 1 1 d . . .
F24 F -1.2507(6) 1.0295(3) -0.4698(3) 0.0580(14) Uani 1 1 d . . .
C25 C -1.1288(9) 0.9638(5) -0.5798(5) 0.0401(19) Uani 1 1 d . . .
F25 F -1.0416(6) 1.0217(4) -0.5900(3) 0.0613(14) Uani 1 1 d . . .
C26 C -1.1172(9) 0.9015(5) -0.6316(4) 0.0342(17) Uani 1 1 d . . .
F26 F -1.0149(5) 0.9032(3) -0.6908(3) 0.0477(12) Uani 1 1 d . . .
C31 C -1.2597(8) 0.6755(5) -0.6451(4) 0.0302(17) Uani 1 1 d . . .
C32 C -1.1859(8) 0.6369(5) -0.5742(4) 0.0308(17) Uani 1 1 d . . .
F32 F -1.0790(5) 0.6707(3) -0.5477(2) 0.0399(11) Uani 1 1 d . . .
C33 C -1.2145(9) 0.5621(5) -0.5277(4) 0.0370(18) Uani 1 1 d . . .
F33 F -1.1415(5) 0.5291(3) -0.4595(2) 0.0478(12) Uani 1 1 d . . .
C34 C -1.3210(9) 0.5238(5) -0.5518(5) 0.0363(19) Uani 1 1 d . . .
F34 F -1.3477(6) 0.4507(3) -0.5077(3) 0.0539(14) Uani 1 1 d . . .
C35 C -1.3960(9) 0.5586(5) -0.6214(4) 0.0366(18) Uani 1 1 d . . .
F35 F -1.4990(6) 0.5201(3) -0.6464(3) 0.0497(12) Uani 1 1 d . . .
C36 C -1.3663(9) 0.6330(5) -0.6659(4) 0.0333(17) Uani 1 1 d . . .
F36 F -1.4475(5) 0.6640(3) -0.7328(3) 0.0423(12) Uani 1 1 d . . .
K1 K -1.2587(2) 0.22467(13) -0.76774(10) 0.0452(5) Uani 1 1 d . . .
C1 C -1.5791(11) 0.2379(8) -0.8914(5) 0.063(3) Uani 1 1 d . . .
H1A H -1.6004 0.1832 -0.8642 0.063(6) Uiso 1 1 calc R . .
H1B H -1.6290 0.2518 -0.9424 0.063(6) Uiso 1 1 calc R . .
C2 C -1.6383(12) 0.3120(7) -0.8436(5) 0.059(3) Uani 1 1 d . . .
H2A H -1.6113 0.3659 -0.8686 0.063(6) Uiso 1 1 calc R . .
H2B H -1.7472 0.3243 -0.8400 0.063(6) Uiso 1 1 calc R . .
O3 O -1.5749(7) 0.2862(4) -0.7659(3) 0.0473(15) Uani 1 1 d . . .
C4 C -1.6227(10) 0.3534(6) -0.7147(5) 0.047(2) Uani 1 1 d . . .
H4A H -1.7318 0.3698 -0.7108 0.063(6) Uiso 1 1 calc R . .
H4B H -1.5891 0.4064 -0.7357 0.063(6) Uiso 1 1 calc R . .
C5 C -1.5560(10) 0.3162(6) -0.6343(5) 0.047(2) Uani 1 1 d . . .
H5A H -1.5978 0.3573 -0.5964 0.063(6) Uiso 1 1 calc R . .
H5B H -1.5799 0.2593 -0.6161 0.063(6) Uiso 1 1 calc R . .
O6 O -1.3974(6) 0.3040(4) -0.6398(3) 0.0406(13) Uani 1 1 d . . .
C7 C -1.3232(10) 0.2633(7) -0.5675(5) 0.049(2) Uani 1 1 d . . .
H7A H -1.3237 0.2005 -0.5577 0.063(6) Uiso 1 1 calc R . .
H7B H -1.3740 0.2926 -0.5235 0.063(6) Uiso 1 1 calc R . .
C8 C -1.1639(11) 0.2731(7) -0.5755(5) 0.057(3) Uani 1 1 d . . .
H8A H -1.1637 0.3355 -0.5914 0.063(6) Uiso 1 1 calc R . .
H8B H -1.1126 0.2530 -0.5251 0.063(6) Uiso 1 1 calc R . .
O9 O -1.0901(6) 0.2207(4) -0.6335(3) 0.0417(13) Uani 1 1 d . . .
C10 C -0.9435(9) 0.2340(7) -0.6524(5) 0.048(2) Uani 1 1 d . . .
H10A H -0.8899 0.2321 -0.6041 0.063(6) Uiso 1 1 calc R . .
H10B H -0.9516 0.2920 -0.6838 0.063(6) Uiso 1 1 calc R . .
C11 C -0.8608(10) 0.1616(7) -0.6982(5) 0.049(2) Uani 1 1 d . . .
H11A H -0.7586 0.1670 -0.7091 0.063(6) Uiso 1 1 calc R . .
H11B H -0.8564 0.1035 -0.6676 0.063(6) Uiso 1 1 calc R . .
O12 O -0.9381(6) 0.1693(4) -0.7709(3) 0.0436(14) Uani 1 1 d . . .
C13 C -0.8936(10) 0.0895(6) -0.8085(5) 0.047(2) Uani 1 1 d . . .
H13A H -0.9259 0.0410 -0.7761 0.063(6) Uiso 1 1 calc R . .
H13B H -0.7847 0.0720 -0.8135 0.063(6) Uiso 1 1 calc R . .
C14 C -0.9611(10) 0.1051(7) -0.8871(5) 0.053(2) Uani 1 1 d . . .
H14A H -0.9315 0.1550 -0.9188 0.063(6) Uiso 1 1 calc R . .
H14B H -0.9241 0.0524 -0.9137 0.063(6) Uiso 1 1 calc R . .
O15 O -1.1198(6) 0.1242(4) -0.8812(3) 0.0451(14) Uani 1 1 d . . .
C16 C -1.1910(11) 0.1437(6) -0.9563(5) 0.052(2) Uani 1 1 d . . .
H16A H -1.1475 0.0966 -0.9885 0.063(6) Uiso 1 1 calc R . .
H16B H -1.1758 0.1997 -0.9838 0.063(6) Uiso 1 1 calc R . .
C17 C -1.3548(11) 0.1504(6) -0.9442(5) 0.051(2) Uani 1 1 d . . .
H17A H -1.4028 0.1578 -0.9953 0.063(6) Uiso 1 1 calc R . .
H17B H -1.3694 0.0957 -0.9136 0.063(6) Uiso 1 1 calc R . .
O18 O -1.4218(7) 0.2250(4) -0.9033(3) 0.0536(16) Uani 1 1 d . . .
O311 O -1.1998(16) 0.3872(9) -0.8341(8) 0.145(4) Uiso 1 1 d . . .
C321 C -1.200(3) 0.4462(16) -0.9659(13) 0.157(8) Uiso 1 1 d . . .
C331 C -1.088(3) 0.389(2) -0.9034(18) 0.218(12) Uiso 1 1 d . . .
C341 C -1.314(3) 0.4979(15) -0.9318(12) 0.148(7) Uiso 1 1 d . . .
C351 C -1.284(2) 0.4719(13) -0.8342(11) 0.126(6) Uiso 1 1 d . . .

loop_
_atom_site_aniso_label
_atom_site_aniso_U_11
_atom_site_aniso_U_22
_atom_site_aniso_U_33
_atom_site_aniso_U_23
_atom_site_aniso_U_13
_atom_site_aniso_U_12
W1 0.02541(19) 0.03325(19) 0.02324(16) -0.00063(13) -0.00025(13) -0.00304(14)
C111 0.036(5) 0.043(5) 0.031(4) 0.002(3) -0.007(4) 0.003(4)
O111 0.036(3) 0.068(4) 0.035(3) 0.010(3) 0.008(3) -0.007(3)
C121 0.030(4) 0.054(5) 0.031(4) 0.003(4) 0.000(3) -0.006(4)
O121 0.094(5) 0.051(4) 0.034(3) -0.007(3) -0.012(3) -0.025(4)
C131 0.027(4) 0.042(4) 0.033(4) -0.009(3) 0.001(3) -0.010(3)
O131 0.037(4) 0.085(5) 0.049(4) -0.010(3) 0.012(3) -0.023(3)
C141 0.030(4) 0.046(5) 0.032(4) -0.011(4) 0.009(3) -0.009(4)
O141 0.033(3) 0.052(3) 0.031(3) 0.009(3) -0.009(2) 0.007(3)
C151 0.025(4) 0.052(5) 0.027(4) 0.001(4) 0.000(3) -0.004(4)
O151 0.076(5) 0.042(4) 0.049(4) -0.008(3) -0.013(3) -0.014(3)
W2 0.02689(19) 0.0364(2) 0.02565(17) -0.00304(14) 0.00019(13) -0.00165(15)
C211 0.033(4) 0.047(5) 0.036(4) -0.007(4) 0.000(3) 0.000(4)
O211 0.067(5) 0.073(5) 0.035(3) -0.019(3) -0.015(3) 0.006(4)
C221 0.026(4) 0.051(5) 0.036(4) -0.016(4) 0.005(3) 0.000(4)
O221 0.059(4) 0.036(3) 0.056(4) -0.007(3) 0.002(3) -0.013(3)
C231 0.044(5) 0.047(5) 0.038(4) -0.007(4) -0.004(4) -0.002(4)
O231 0.033(3) 0.070(4) 0.070(4) -0.020(4) 0.011(3) 0.011(3)
C241 0.037(5) 0.042(5) 0.029(4) -0.003(3) 0.005(3) -0.002(4)
O241 0.055(4) 0.064(4) 0.032(3) -0.002(3) -0.010(3) -0.019(3)
C251 0.029(4) 0.055(5) 0.028(4) -0.007(4) -0.001(3) -0.006(4)
O251 0.043(4) 0.060(4) 0.043(3) 0.007(3) -0.001(3) -0.020(3)
P1 0.0292(10) 0.0304(10) 0.0212(8) -0.0010(7) 0.0004(7) -0.0073(8)
C21 0.025(4) 0.024(4) 0.030(4) 0.001(3) 0.000(3) -0.001(3)
C22 0.032(4) 0.031(4) 0.034(4) -0.002(3) 0.002(3) -0.008(3)
F22 0.042(3) 0.041(3) 0.044(2) -0.012(2) 0.016(2) -0.016(2)
C23 0.039(5) 0.038(4) 0.031(4) -0.003(3) 0.003(3) -0.005(4)
F23 0.053(3) 0.048(3) 0.037(2) -0.012(2) 0.016(2) -0.008(2)
C24 0.053(5) 0.038(5) 0.041(4) -0.018(4) -0.002(4) -0.010(4)
F24 0.073(4) 0.051(3) 0.056(3) -0.028(2) 0.002(3) -0.015(3)
C25 0.040(5) 0.035(4) 0.049(5) -0.006(4) 0.001(4) -0.016(4)
F25 0.063(4) 0.055(3) 0.079(4) -0.023(3) 0.004(3) -0.032(3)
C26 0.033(4) 0.034(4) 0.035(4) 0.001(3) 0.006(3) -0.011(3)
F26 0.045(3) 0.051(3) 0.055(3) -0.013(2) 0.016(2) -0.027(2)
C31 0.029(4) 0.035(4) 0.024(3) -0.003(3) 0.003(3) -0.003(3)
C32 0.026(4) 0.040(4) 0.024(3) -0.004(3) 0.000(3) -0.003(3)
F32 0.037(3) 0.048(3) 0.031(2) 0.0039(19) -0.0089(19) -0.007(2)
C33 0.036(5) 0.038(4) 0.031(4) -0.003(3) 0.006(3) 0.000(4)
F33 0.048(3) 0.050(3) 0.032(2) 0.016(2) -0.004(2) 0.001(2)
C34 0.039(5) 0.022(4) 0.042(4) 0.002(3) 0.014(4) -0.003(3)
F34 0.066(4) 0.034(3) 0.053(3) 0.007(2) 0.018(3) -0.006(2)
C35 0.042(5) 0.033(4) 0.036(4) -0.004(3) 0.012(3) -0.013(4)
F35 0.057(3) 0.047(3) 0.055(3) -0.010(2) 0.006(2) -0.029(3)
C36 0.040(5) 0.030(4) 0.028(4) -0.004(3) -0.002(3) -0.005(3)
F36 0.048(3) 0.049(3) 0.034(2) 0.004(2) -0.012(2) -0.022(2)
K1 0.0413(10) 0.0572(11) 0.0337(9) -0.0143(8) 0.0026(7) -0.0021(9)
C1 0.055(6) 0.085(8) 0.042(5) -0.006(5) -0.016(4) -0.004(6)
C2 0.052(6) 0.072(7) 0.045(5) -0.001(5) -0.013(4) 0.001(5)
O3 0.047(4) 0.047(3) 0.043(3) -0.002(3) -0.007(3) -0.005(3)
C4 0.032(5) 0.050(5) 0.055(5) -0.011(4) 0.006(4) 0.001(4)
C5 0.046(5) 0.044(5) 0.052(5) -0.013(4) 0.017(4) -0.015(4)
O6 0.036(3) 0.050(3) 0.037(3) -0.011(2) 0.012(2) -0.013(3)
C7 0.056(6) 0.058(6) 0.035(4) -0.015(4) 0.004(4) -0.014(5)
C8 0.053(6) 0.077(7) 0.049(5) -0.033(5) 0.008(4) -0.018(5)
O9 0.032(3) 0.055(4) 0.040(3) -0.014(3) 0.006(2) -0.012(3)
C10 0.035(5) 0.068(6) 0.045(5) -0.015(4) 0.000(4) -0.018(4)
C11 0.043(5) 0.062(6) 0.041(5) -0.001(4) -0.007(4) -0.013(4)
O12 0.045(4) 0.046(3) 0.037(3) -0.009(3) 0.003(3) -0.006(3)
C13 0.031(5) 0.052(5) 0.055(5) -0.014(4) 0.004(4) -0.001(4)
C14 0.050(6) 0.071(6) 0.034(4) -0.012(4) 0.008(4) -0.006(5)
O15 0.039(3) 0.060(4) 0.033(3) -0.012(3) 0.006(2) -0.005(3)
C16 0.061(6) 0.052(5) 0.037(4) -0.004(4) 0.001(4) -0.004(5)
C17 0.062(6) 0.043(5) 0.045(5) -0.007(4) -0.008(4) -0.004(5)
O18 0.056(4) 0.056(4) 0.044(3) -0.005(3) -0.005(3) -0.005(3)

loop_
_atom_type_symbol
_atom_type_description
_atom_type_scat_dispersion_real
_atom_type_scat_dispersion_imag
_atom_type_scat_source
C C 0.0033 0.0016 'International Tables Vol C Tables 4.2.6.8 and 6.1.1.4'
H H 0.0000 0.0000 'International Tables Vol C Tables 4.2.6.8 and 6.1.1.4'
O O 0.0106 0.0060 'International Tables Vol C Tables 4.2.6.8 and 6.1.1.4'
F F 0.0171 0.0103 'International Tables Vol C Tables 4.2.6.8 and 6.1.1.4'
P P 0.1023 0.0942 'International Tables Vol C Tables 4.2.6.8 and 6.1.1.4'
K K 0.2009 0.2494 'International Tables Vol C Tables 4.2.6.8 and 6.1.1.4'
W W -0.8490 6.8722 'International Tables Vol C Tables 4.2.6.8 and 6.1.1.4'

loop_
_geom_angle_atom_site_label_1
_geom_angle_atom_site_label_2
_geom_angle_atom_site_label_3
_geom_angle
_geom_angle_site_symmetry_1
_geom_angle_site_symmetry_3
_geom_angle_publ_flag
C141 W1 C151 89.7(3) . . ?
C141 W1 C111 87.3(3) . . ?
C151 W1 C111 88.4(3) . . ?
C141 W1 C121 87.0(3) . . ?
C151 W1 C121 176.5(3) . . ?
C111 W1 C121 90.4(3) . . ?
C141 W1 C131 91.9(3) . . ?
C151 W1 C131 88.7(3) . . ?
C111 W1 C131 177.0(3) . . ?
C121 W1 C131 92.4(3) . . ?
C141 W1 P1 176.0(2) . . ?
C151 W1 P1 92.1(2) . . ?
C111 W1 P1 89.1(2) . . ?
C121 W1 P1 91.2(2) . . ?
C131 W1 P1 91.7(2) . . ?
O111 C111 W1 175.7(7) . . ?
O121 C121 W1 175.7(7) . . ?
O131 C131 W1 177.1(7) . . ?
O141 C141 W1 178.3(7) . . ?
O151 C151 W1 176.9(6) . . ?
C151 O151 K1 143.6(6) . 1_565 ?
C231 W2 C211 87.5(3) . . ?
C231 W2 C221 86.3(3) . . ?
C211 W2 C221 91.1(3) . . ?
C231 W2 C251 87.8(3) . . ?
C211 W2 C251 88.7(3) . . ?
C221 W2 C251 174.1(3) . . ?
C231 W2 C241 90.8(3) . . ?
C211 W2 C241 175.9(3) . . ?
C221 W2 C241 92.4(3) . . ?
C251 W2 C241 87.5(3) . . ?
C231 W2 P1 175.3(3) . . ?
C211 W2 P1 89.8(2) . . ?
C221 W2 P1 89.8(2) . . ?
C251 W2 P1 96.0(2) . . ?
C241 W2 P1 92.1(2) . . ?
O211 C211 W2 176.1(7) . . ?
O221 C221 W2 176.5(7) . . ?
O231 C231 W2 177.7(8) . . ?
O241 C241 W2 176.1(7) . . ?
O251 C251 W2 174.7(7) . . ?
C31 P1 C21 97.1(3) . . ?
C31 P1 W1 119.2(2) . . ?
C21 P1 W1 99.9(2) . . ?
C31 P1 W2 101.3(2) . . ?
C21 P1 W2 119.9(2) . . ?
W1 P1 W2 118.46(7) . . ?
C22 C21 C26 114.1(7) . . ?
C22 C21 P1 124.0(6) . . ?
C26 C21 P1 121.2(5) . . ?
F22 C22 C21 121.3(7) . . ?
F22 C22 C23 115.1(6) . . ?
C21 C22 C23 123.6(7) . . ?
F23 C23 C24 120.1(7) . . ?
F23 C23 C22 120.7(7) . . ?
C24 C23 C22 119.1(7) . . ?
F24 C24 C25 120.6(8) . . ?
F24 C24 C23 119.1(8) . . ?
C25 C24 C23 120.2(7) . . ?
F25 C25 C24 120.8(8) . . ?
F25 C25 C26 120.1(7) . . ?
C24 C25 C26 119.1(8) . . ?
F26 C26 C25 116.3(7) . . ?
F26 C26 C21 119.8(7) . . ?
C25 C26 C21 123.8(7) . . ?
C32 C31 C36 114.4(7) . . ?
C32 C31 P1 120.9(6) . . ?
C36 C31 P1 124.6(5) . . ?
F32 C32 C33 116.0(6) . . ?
F32 C32 C31 120.5(7) . . ?
C33 C32 C31 123.5(8) . . ?
F33 C33 C34 120.5(7) . . ?
F33 C33 C32 120.6(8) . . ?
C34 C33 C32 119.0(7) . . ?
F34 C34 C35 120.7(8) . . ?
F34 C34 C33 119.3(7) . . ?
C35 C34 C33 120.0(7) . . ?
F35 C35 C34 120.3(7) . . ?
F35 C35 C36 119.9(7) . . ?
C34 C35 C36 119.8(8) . . ?
F36 C36 C35 115.8(7) . . ?
F36 C36 C31 120.7(6) . . ?
C35 C36 C31 123.4(7) . . ?
O15 K1 O6 172.05(19) . . ?
O15 K1 O311 97.8(3) . . ?
O6 K1 O311 89.8(3) . . ?
O15 K1 O9 116.93(17) . . ?
O6 K1 O9 60.33(16) . . ?
O311 K1 O9 90.9(3) . . ?
O15 K1 O18 61.63(18) . . ?
O6 K1 O18 121.05(18) . . ?
O311 K1 O18 89.6(3) . . ?
O9 K1 O18 178.53(19) . . ?
O15 K1 O3 119.88(18) . . ?
O6 K1 O3 61.11(17) . . ?
O311 K1 O3 96.5(3) . . ?
O9 K1 O3 120.85(17) . . ?
O18 K1 O3 60.44(18) . . ?
O15 K1 O12 61.07(17) . . ?
O6 K1 O12 118.26(17) . . ?
O311 K1 O12 81.4(3) . . ?
O9 K1 O12 58.90(15) . . ?
O18 K1 O12 119.85(18) . . ?
O3 K1 O12 177.80(19) . . ?
O15 K1 O151 77.16(18) . 1_545 ?
O6 K1 O151 95.95(18) . 1_545 ?
O311 K1 O151 166.0(3) . 1_545 ?
O9 K1 O151 103.01(17) . 1_545 ?
O18 K1 O151 76.50(18) . 1_545 ?
O3 K1 O151 75.37(18) . 1_545 ?
O12 K1 O151 106.83(18) . 1_545 ?
O15 K1 C7 152.0(2) . . ?
O6 K1 C7 21.86(19) . . ?
O311 K1 C7 100.0(3) . . ?
O9 K1 C7 41.65(18) . . ?
O18 K1 C7 139.5(2) . . ?
O3 K1 C7 79.37(19) . . ?
O12 K1 C7 100.49(19) . . ?
O151 K1 C7 89.8(2) 1_545 . ?
O18 C1 C2 110.5(9) . . ?
O3 C2 C1 108.6(8) . . ?
C4 O3 C2 113.5(7) . . ?
C4 O3 K1 111.0(5) . . ?
C2 O3 K1 113.2(5) . . ?
O3 C4 C5 108.2(7) . . ?
O6 C5 C4 108.8(7) . . ?
C5 O6 C7 112.8(6) . . ?
C5 O6 K1 115.9(5) . . ?
C7 O6 K1 111.9(5) . . ?
O6 C7 C8 107.4(7) . . ?
O6 C7 K1 46.3(3) . . ?
C8 C7 K1 81.9(5) . . ?
O9 C8 C7 107.9(7) . . ?
C8 O9 C10 112.1(7) . . ?
C8 O9 K1 116.1(5) . . ?
C10 O9 K1 113.2(4) . . ?
O9 C10 C11 108.2(7) . . ?
O12 C11 C10 108.6(7) . . ?
C11 O12 C13 112.6(6) . . ?
C11 O12 K1 117.7(5) . . ?
C13 O12 K1 108.5(5) . . ?
O12 C13 C14 110.1(7) . . ?
O15 C14 C13 110.8(7) . . ?
C14 O15 C16 113.0(6) . . ?
C14 O15 K1 118.2(5) . . ?
C16 O15 K1 116.0(5) . . ?
O15 C16 C17 109.1(7) . . ?
O18 C17 C16 110.0(8) . . ?
C1 O18 C17 113.7(8) . . ?
C1 O18 K1 115.2(5) . . ?
C17 O18 K1 111.6(5) . . ?
C351 O311 C331 106.8(17) . . ?
C351 O311 K1 130.4(12) . . ?
C331 O311 K1 119.5(14) . . ?
C341 C321 C331 111(2) . . ?
O311 C331 C321 97(2) . . ?
C321 C341 C351 105.6(19) . . ?
O311 C351 C341 98.5(15) . . ?

loop_
_geom_bond_atom_site_label_1
_geom_bond_atom_site_label_2
_geom_bond_distance
_geom_bond_site_symmetry_2
_geom_bond_publ_flag
W1 C141 1.987(8) . ?
W1 C151 2.025(9) . ?
W1 C111 2.037(9) . ?
W1 C121 2.042(10) . ?
W1 C131 2.072(8) . ?
W1 P1 2.6143(19) . ?
C111 O111 1.143(9) . ?
C121 O121 1.154(10) . ?
C131 O131 1.123(9) . ?
C141 O141 1.146(9) . ?
C151 O151 1.151(10) . ?
O151 K1 3.107(7) 1_565 ?
W2 C231 2.003(8) . ?
W2 C211 2.040(8) . ?
W2 C221 2.044(10) . ?
W2 C251 2.052(9) . ?
W2 C241 2.057(8) . ?
W2 P1 2.6285(19) . ?
C211 O211 1.137(9) . ?
C221 O221 1.147(10) . ?
C231 O231 1.145(10) . ?
C241 O241 1.127(9) . ?
C251 O251 1.150(10) . ?
P1 C31 1.869(8) . ?
P1 C21 1.875(7) . ?
C21 C22 1.382(10) . ?
C21 C26 1.386(11) . ?
C22 F22 1.350(9) . ?
C22 C23 1.386(11) . ?
C23 F23 1.340(8) . ?
C23 C24 1.361(12) . ?
C24 F24 1.356(9) . ?
C24 C25 1.359(11) . ?
C25 F25 1.336(9) . ?
C25 C26 1.381(11) . ?
C26 F26 1.347(8) . ?
C31 C32 1.392(10) . ?
C31 C36 1.392(11) . ?
C32 F32 1.344(9) . ?
C32 C33 1.388(11) . ?
C33 F33 1.336(8) . ?
C33 C34 1.370(12) . ?
C34 F34 1.342(8) . ?
C34 C35 1.368(11) . ?
C35 F35 1.351(9) . ?
C35 C36 1.372(10) . ?
C36 F36 1.351(8) . ?
K1 O15 2.723(5) . ?
K1 O6 2.755(5) . ?
K1 O311 2.793(14) . ?
K1 O9 2.799(6) . ?
K1 O18 2.802(6) . ?
K1 O3 2.817(6) . ?
K1 O12 2.849(6) . ?
K1 O151 3.107(7) 1_545 ?
K1 C7 3.539(8) . ?
C1 O18 1.415(11) . ?
C1 C2 1.481(14) . ?
C2 O3 1.431(10) . ?
O3 C4 1.425(10) . ?
C4 C5 1.502(12) . ?
C5 O6 1.419(10) . ?
O6 C7 1.420(10) . ?
C7 C8 1.506(13) . ?
C8 O9 1.409(9) . ?
O9 C10 1.427(10) . ?
C10 C11 1.488(12) . ?
C11 O12 1.428(10) . ?
O12 C13 1.437(10) . ?
C13 C14 1.462(12) . ?
C14 O15 1.413(10) . ?
O15 C16 1.419(10) . ?
C16 C17 1.486(13) . ?
C17 O18 1.428(10) . ?
O311 C351 1.347(19) . ?
O311 C331 1.53(3) . ?
C321 C341 1.31(3) . ?
C321 C331 1.53(3) . ?
C341 C351 1.67(2) . ?
